data_4087731
loop_
_publ_author_name
'Melen, Rebecca L.'
'Wilkins, Lewis C.'
'Kariuki, Benson M.'
'Wadepohl, Hubert'
'Gade, Lutz H.'
'Hashmi, A. Stephen K.'
'Stephan, Douglas W.'
'Hansmann, Max M.'

_publ_section_title
;
 Diverging Pathways in the Activation of Allenes with Lewis Acids and
 Bases: Addition, 1,2-Carboboration, and Cyclization
;
_journal_issue 16
_journal_name_full Organometallics
_journal_page_first 4127
_journal_paper_doi 10.1021/acs.organomet.5b00546
_journal_volume 34
_journal_year 2015
_chemical_formula_moiety 'C25 H10 B F15 O2'
_chemical_formula_sum 'C25 H10 B F15 O2'
_chemical_formula_weight 638.14
_space_group_crystal_system monoclinic
_space_group_IT_number 14
_space_group_name_Hall '-P 2ybc'
_space_group_name_H-M_alt 'P 1 21/c 1'
_atom_sites_solution_hydrogens geom
_atom_sites_solution_primary direct
_atom_sites_solution_secondary difmap
_audit_creation_method SHELXL-2013
_cell_angle_alpha 90
_cell_angle_beta 105.3765(18)
_cell_angle_gamma 90
_cell_formula_units_Z 8
_cell_length_a 16.8686(3)
_cell_length_b 11.05869(18)
_cell_length_c 27.6059(4)
_cell_measurement_reflns_used 8236
_cell_measurement_temperature 150(2)
_cell_measurement_theta_max 73.956
_cell_measurement_theta_min 3.651
_cell_volume 4965.39(15)
_computing_cell_refinement
;
CrysAlisPro, Agilent Technologies,
Version 1.171.37.35g (release 09-12-2014 CrysAlis171 .NET)
(compiled Dec  9 2014,15:38:47)
;
_computing_data_collection
;
CrysAlisPro, Agilent Technologies,
Version 1.171.37.35g (release 09-12-2014 CrysAlis171 .NET)
(compiled Dec  9 2014,15:38:47)
;
_computing_data_reduction
;
CrysAlisPro, Agilent Technologies,
Version 1.171.37.35g (release 09-12-2014 CrysAlis171 .NET)
(compiled Dec  9 2014,15:38:47)
;
_computing_molecular_graphics 'Mercury, CCDC and XSHELL'
_computing_publication_material XCIF
_computing_structure_refinement 'SHELXL-2013 (Sheldrick, 2013)'
_computing_structure_solution SHELXS
_diffrn_ambient_temperature 150(2)
_diffrn_measured_fraction_theta_full 0.999
_diffrn_measured_fraction_theta_max 0.973
_diffrn_measurement_device_type 'Agilent SuperNova with CCD detector'
_diffrn_measurement_method 'omega scans'
_diffrn_radiation_type CuK\a
_diffrn_radiation_wavelength 1.54184
_diffrn_reflns_av_R_equivalents 0.0208
_diffrn_reflns_av_unetI/netI 0.0266
_diffrn_reflns_Laue_measured_fraction_full 0.999
_diffrn_reflns_Laue_measured_fraction_max 0.973
_diffrn_reflns_limit_h_max 19
_diffrn_reflns_limit_h_min -20
_diffrn_reflns_limit_k_max 13
_diffrn_reflns_limit_k_min -9
_diffrn_reflns_limit_l_max 34
_diffrn_reflns_limit_l_min -34
_diffrn_reflns_number 21050
_diffrn_reflns_point_group_measured_fraction_full 0.999
_diffrn_reflns_point_group_measured_fraction_max 0.973
_diffrn_reflns_theta_full 67.684
_diffrn_reflns_theta_max 74.177
_diffrn_reflns_theta_min 3.321
_diffrn_source 'sealed tube'
_exptl_absorpt_coefficient_mu 1.671
_exptl_absorpt_correction_T_max 0.987
_exptl_absorpt_correction_T_min 0.977
_exptl_absorpt_correction_type gaussian
_exptl_absorpt_process_details
;
CrysAlisPro, Agilent Technologies,
Version 1.171.37.35g (release 09-12-2014 CrysAlis171 .NET)
(compiled Dec  9 2014,15:38:47)
Numerical absorption correction based on gaussian integration over
a multifaceted crystal model. Empirical absorption correction using 
spherical harmonics, implemented in SCALE3 ABSPACK scaling algorithm.
;
_exptl_crystal_colour colourless
_exptl_crystal_density_diffrn 1.707
_exptl_crystal_description block
_exptl_crystal_F_000 2528
_exptl_crystal_size_max 0.270
_exptl_crystal_size_mid 0.200
_exptl_crystal_size_min 0.140
_refine_diff_density_max 0.261
_refine_diff_density_min -0.223
_refine_diff_density_rms 0.044
_refine_ls_extinction_method none
_refine_ls_goodness_of_fit_ref 1.015
_refine_ls_hydrogen_treatment constr
_refine_ls_matrix_type full
_refine_ls_number_parameters 781
_refine_ls_number_reflns 9823
_refine_ls_number_restraints 0
_refine_ls_restrained_S_all 1.015
_refine_ls_R_factor_all 0.0434
_refine_ls_R_factor_gt 0.0339
_refine_ls_shift/su_max 0.001
_refine_ls_shift/su_mean 0.000
_refine_ls_structure_factor_coef Fsqd
_refine_ls_weighting_details 'w=1/[\s^2^(Fo^2^)+(0.0472P)^2^+1.1949P] where P=(Fo^2^+2Fc^2^)/3'
_refine_ls_weighting_scheme calc
_refine_ls_wR_factor_gt 0.0860
_refine_ls_wR_factor_ref 0.0945
_reflns_Friedel_coverage 0.000
_reflns_number_gt 8048
_reflns_number_total 9823
_reflns_threshold_expression 'I > 2\s(I)'
_cod_data_source_file cmpd_6.cif
_cod_data_source_block 6
_cod_original_cell_volume 4965.38(15)
_cod_original_sg_symbol_H-M 'P 21/c'
_cod_database_code 4087731
_shelx_space_group_comment
;
The symmetry employed for this shelxl refinement is uniquely defined
by the following loop, which should always be used as a source of
symmetry information in preference to the above space-group names.
They are only intended as comments.
;
_shelx_estimated_absorpt_t_min 0.661
_shelx_estimated_absorpt_t_max 0.800
_shelxl_version_number 2013-3

loop_
_space_group_symop_operation_xyz
'x, y, z'
'-x, y+1/2, -z+1/2'
'-x, -y, -z'
'x, -y-1/2, z-1/2'

loop_
_atom_site_label
_atom_site_type_symbol
_atom_site_fract_x
_atom_site_fract_y
_atom_site_fract_z
_atom_site_U_iso_or_equiv
_atom_site_adp_type
_atom_site_occupancy
_atom_site_site_symmetry_order
_atom_site_calc_flag
_atom_site_refinement_flags_posn
_atom_site_refinement_flags_adp
B1 B 0.24505(10) 0.28944(15) 0.18168(6) 0.0239(3) Uani 1 1 d . .
O1 O 0.32803(6) 0.22421(9) 0.20774(4) 0.0255(2) Uani 1 1 d . .
O2 O 0.35050(6) 0.12818(10) 0.14085(4) 0.0277(2) Uani 1 1 d . .
B2 B 0.25999(10) 0.89793(16) 0.37659(6) 0.0255(3) Uani 1 1 d . .
O3 O 0.17641(6) 0.96009(10) 0.35045(4) 0.0279(2) Uani 1 1 d . .
O4 O 0.16139(6) 1.05807(10) 0.41848(4) 0.0288(2) Uani 1 1 d . .
C11 C 0.26028(9) 0.40211(13) 0.14684(5) 0.0243(3) Uani 1 1 d . .
C12 C 0.19423(9) 0.47762(14) 0.12583(6) 0.0275(3) Uani 1 1 d . .
F12 F 0.11982(5) 0.45279(9) 0.13329(4) 0.0359(2) Uani 1 1 d . .
C13 C 0.19888(10) 0.57687(15) 0.09644(6) 0.0314(3) Uani 1 1 d . .
F13 F 0.13243(7) 0.64625(10) 0.07733(4) 0.0457(3) Uani 1 1 d . .
C14 C 0.27276(11) 0.60590(14) 0.08700(6) 0.0310(3) Uani 1 1 d . .
F14 F 0.27849(7) 0.70314(9) 0.05914(4) 0.0422(2) Uani 1 1 d . .
C15 C 0.34079(10) 0.53626(14) 0.10771(5) 0.0287(3) Uani 1 1 d . .
F15 F 0.41414(6) 0.56653(10) 0.10106(4) 0.0390(2) Uani 1 1 d . .
C16 C 0.33337(9) 0.43643(14) 0.13685(5) 0.0257(3) Uani 1 1 d . .
F16 F 0.40328(5) 0.37413(9) 0.15600(4) 0.0333(2) Uani 1 1 d . .
C21 C 0.18423(9) 0.18300(13) 0.15175(5) 0.0241(3) Uani 1 1 d . .
C22 C 0.14908(9) 0.17764(14) 0.10038(5) 0.0256(3) Uani 1 1 d . .
F22 F 0.16260(7) 0.26530(9) 0.06958(3) 0.0380(2) Uani 1 1 d . .
C23 C 0.09958(9) 0.08401(15) 0.07633(5) 0.0284(3) Uani 1 1 d . .
F23 F 0.06703(6) 0.08603(10) 0.02658(3) 0.0373(2) Uani 1 1 d . .
C24 C 0.08441(10) -0.01213(15) 0.10424(6) 0.0315(3) Uani 1 1 d . .
F24 F 0.03708(7) -0.10425(10) 0.08167(4) 0.0457(3) Uani 1 1 d . .
C25 C 0.11860(10) -0.01248(15) 0.15546(6) 0.0327(3) Uani 1 1 d . .
F25 F 0.10379(7) -0.10613(10) 0.18302(4) 0.0480(3) Uani 1 1 d . .
C26 C 0.16714(9) 0.08266(15) 0.17778(5) 0.0280(3) Uani 1 1 d . .
F26 F 0.19920(6) 0.07570(9) 0.22820(3) 0.0378(2) Uani 1 1 d . .
C31 C 0.22067(9) 0.34604(13) 0.23062(5) 0.0258(3) Uani 1 1 d . .
C32 C 0.27938(10) 0.41257(14) 0.26543(6) 0.0293(3) Uani 1 1 d . .
F32 F 0.35333(6) 0.43399(9) 0.25685(4) 0.0371(2) Uani 1 1 d . .
C33 C 0.26723(11) 0.46090(15) 0.30886(6) 0.0349(3) Uani 1 1 d . .
F33 F 0.32760(7) 0.52369(10) 0.34079(4) 0.0463(3) Uani 1 1 d . .
C34 C 0.19269(12) 0.44531(16) 0.31928(6) 0.0363(4) Uani 1 1 d . .
F34 F 0.17895(8) 0.49127(11) 0.36133(4) 0.0515(3) Uani 1 1 d . .
C35 C 0.13159(11) 0.38208(15) 0.28589(6) 0.0332(3) Uani 1 1 d . .
F35 F 0.05831(7) 0.36785(10) 0.29561(4) 0.0436(2) Uani 1 1 d . .
C36 C 0.14587(9) 0.33522(14) 0.24238(6) 0.0282(3) Uani 1 1 d . .
F36 F 0.08217(5) 0.27787(9) 0.21125(3) 0.0346(2) Uani 1 1 d . .
C41 C 0.36903(9) 0.15353(13) 0.18866(5) 0.0248(3) Uani 1 1 d . .
C42 C 0.44232(9) 0.09028(14) 0.21740(6) 0.0281(3) Uani 1 1 d . .
C43 C 0.47275(10) 0.10137(16) 0.27318(6) 0.0340(3) Uani 1 1 d . .
H43A H 0.5249 0.0577 0.2849 0.051 Uiso 1 1 calc R U
H43B H 0.4321 0.0668 0.2888 0.051 Uiso 1 1 calc R U
H43C H 0.4812 0.1869 0.2824 0.051 Uiso 1 1 calc R U
C44 C 0.46872(10) 0.02780(15) 0.18373(6) 0.0342(3) Uani 1 1 d . .
H44 H 0.5167 -0.0211 0.1917 0.041 Uiso 1 1 calc R U
C45 C 0.41400(10) 0.04349(15) 0.13188(6) 0.0317(3) Uani 1 1 d . .
C46 C 0.45445(13) 0.1066(2) 0.09577(7) 0.0470(4) Uani 1 1 d . .
H46A H 0.4134 0.1210 0.0638 0.071 Uiso 1 1 calc R U
H46B H 0.4985 0.0554 0.0900 0.071 Uiso 1 1 calc R U
H46C H 0.4775 0.1839 0.1102 0.071 Uiso 1 1 calc R U
C47 C 0.37004(12) -0.07203(17) 0.11098(7) 0.0415(4) Uani 1 1 d . .
H47A H 0.3425 -0.1056 0.1351 0.062 Uiso 1 1 calc R U
H47B H 0.4100 -0.1307 0.1051 0.062 Uiso 1 1 calc R U
H47C H 0.3292 -0.0547 0.0792 0.062 Uiso 1 1 calc R U
C51 C 0.28348(9) 0.83711(13) 0.32800(5) 0.0246(3) Uani 1 1 d . .
C52 C 0.35958(9) 0.84410(13) 0.31780(5) 0.0250(3) Uani 1 1 d . .
F52 F 0.42373(5) 0.89771(8) 0.35028(3) 0.02978(19) Uani 1 1 d . .
C53 C 0.37499(9) 0.79913(14) 0.27450(6) 0.0282(3) Uani 1 1 d . .
F53 F 0.44908(6) 0.81393(9) 0.26590(4) 0.0364(2) Uani 1 1 d . .
C54 C 0.31344(10) 0.74002(15) 0.23964(6) 0.0312(3) Uani 1 1 d . .
F54 F 0.32766(7) 0.69662(10) 0.19731(4) 0.0422(2) Uani 1 1 d . .
C55 C 0.23764(10) 0.72541(14) 0.24890(6) 0.0300(3) Uani 1 1 d . .
F55 F 0.17832(6) 0.66417(9) 0.21588(4) 0.0392(2) Uani 1 1 d . .
C56 C 0.22421(9) 0.77345(14) 0.29225(6) 0.0276(3) Uani 1 1 d . .
F56 F 0.14910(6) 0.75382(9) 0.29925(4) 0.0369(2) Uani 1 1 d . .
C61 C 0.24620(9) 0.78837(14) 0.41296(5) 0.0278(3) Uani 1 1 d . .
C62 C 0.31242(10) 0.71337(15) 0.43377(5) 0.0297(3) Uani 1 1 d . .
F62 F 0.38586(6) 0.73860(10) 0.42516(4) 0.0376(2) Uani 1 1 d . .
C63 C 0.30903(11) 0.61378(16) 0.46300(6) 0.0353(4) Uani 1 1 d . .
F63 F 0.37522(7) 0.54431(11) 0.48122(4) 0.0511(3) Uani 1 1 d . .
C64 C 0.23538(12) 0.58512(16) 0.47303(6) 0.0381(4) Uani 1 1 d . .
F64 F 0.23044(8) 0.48846(11) 0.50166(4) 0.0543(3) Uani 1 1 d . .
C65 C 0.16756(11) 0.65513(17) 0.45345(7) 0.0390(4) Uani 1 1 d . .
F65 F 0.09536(8) 0.62701(13) 0.46246(5) 0.0599(3) Uani 1 1 d . .
C66 C 0.17360(10) 0.75406(15) 0.42370(6) 0.0334(3) Uani 1 1 d . .
F66 F 0.10286(6) 0.81571(10) 0.40496(5) 0.0471(3) Uani 1 1 d . .
C71 C 0.32216(9) 1.00639(14) 0.40371(5) 0.0258(3) Uani 1 1 d . .
C72 C 0.36053(10) 1.01670(15) 0.45454(6) 0.0320(3) Uani 1 1 d . .
F72 F 0.34742(8) 0.93454(10) 0.48752(3) 0.0475(3) Uani 1 1 d . .
C73 C 0.41343(11) 1.11035(17) 0.47528(6) 0.0395(4) Uani 1 1 d . .
F73 F 0.44899(9) 1.11344(12) 0.52487(4) 0.0617(4) Uani 1 1 d . .
C74 C 0.43008(11) 1.19934(16) 0.44476(7) 0.0395(4) Uani 1 1 d . .
F74 F 0.48186(8) 1.28995(11) 0.46392(5) 0.0599(3) Uani 1 1 d . .
C75 C 0.39234(11) 1.19566(15) 0.39410(6) 0.0350(3) Uani 1 1 d . .
F75 F 0.40843(8) 1.28184(10) 0.36361(4) 0.0505(3) Uani 1 1 d . .
C76 C 0.33943(9) 1.10154(14) 0.37507(6) 0.0289(3) Uani 1 1 d . .
F76 F 0.30398(7) 1.10404(9) 0.32498(3) 0.0387(2) Uani 1 1 d . .
C81 C 0.13729(9) 1.03094(13) 0.37082(5) 0.0252(3) Uani 1 1 d . .
C82 C 0.06162(9) 1.09119(14) 0.34473(6) 0.0279(3) Uani 1 1 d . .
C83 C 0.02245(10) 1.07063(17) 0.29037(6) 0.0374(4) Uani 1 1 d . .
H83A H -0.0282 1.1184 0.2799 0.056 Uiso 1 1 calc R U
H83B H 0.0093 0.9846 0.2846 0.056 Uiso 1 1 calc R U
H83C H 0.0604 1.0954 0.2708 0.056 Uiso 1 1 calc R U
C84 C 0.04106(10) 1.15884(15) 0.37937(6) 0.0324(3) Uani 1 1 d . .
H84 H -0.0064 1.2088 0.3730 0.039 Uiso 1 1 calc R U
C85 C 0.10189(10) 1.14643(15) 0.42947(6) 0.0313(3) Uani 1 1 d . .
C86 C 0.06632(12) 1.0886(2) 0.46904(7) 0.0427(4) Uani 1 1 d . .
H86A H 0.0361 1.0152 0.4553 0.064 Uiso 1 1 calc R U
H86B H 0.0289 1.1456 0.4789 0.064 Uiso 1 1 calc R U
H86C H 0.1111 1.0675 0.4985 0.064 Uiso 1 1 calc R U
C87 C 0.15050(11) 1.26024(17) 0.44732(7) 0.0397(4) Uani 1 1 d . .
H87A H 0.1947 1.2423 0.4775 0.060 Uiso 1 1 calc R U
H87B H 0.1140 1.3219 0.4551 0.060 Uiso 1 1 calc R U
H87C H 0.1743 1.2903 0.4209 0.060 Uiso 1 1 calc R U

loop_
_atom_site_aniso_label
_atom_site_aniso_U_11
_atom_site_aniso_U_22
_atom_site_aniso_U_33
_atom_site_aniso_U_23
_atom_site_aniso_U_13
_atom_site_aniso_U_12
B1 0.0225(7) 0.0246(8) 0.0230(7) 0.0005(6) 0.0036(6) 0.0002(6)
O1 0.0245(5) 0.0257(5) 0.0244(5) -0.0001(4) 0.0036(4) 0.0007(4)
O2 0.0270(5) 0.0294(5) 0.0248(5) -0.0015(4) 0.0039(4) 0.0020(4)
B2 0.0229(7) 0.0277(8) 0.0261(7) -0.0032(6) 0.0068(6) 0.0012(6)
O3 0.0248(5) 0.0302(5) 0.0283(5) -0.0056(4) 0.0064(4) 0.0023(4)
O4 0.0288(5) 0.0325(6) 0.0248(5) -0.0040(4) 0.0064(4) 0.0041(4)
C11 0.0254(7) 0.0234(7) 0.0225(6) -0.0030(5) 0.0034(5) -0.0025(6)
C12 0.0253(7) 0.0276(7) 0.0285(7) -0.0010(6) 0.0053(6) -0.0012(6)
F12 0.0257(4) 0.0375(5) 0.0440(5) 0.0079(4) 0.0085(4) 0.0031(4)
C13 0.0349(8) 0.0259(7) 0.0298(7) 0.0022(6) 0.0021(6) 0.0035(6)
F13 0.0414(5) 0.0376(5) 0.0532(6) 0.0150(5) 0.0039(5) 0.0104(5)
C14 0.0434(9) 0.0239(7) 0.0241(7) 0.0011(6) 0.0063(6) -0.0063(6)
F14 0.0579(6) 0.0297(5) 0.0382(5) 0.0096(4) 0.0113(5) -0.0058(5)
C15 0.0321(8) 0.0292(7) 0.0258(7) -0.0046(6) 0.0094(6) -0.0081(6)
F15 0.0367(5) 0.0416(5) 0.0415(5) 0.0024(4) 0.0154(4) -0.0118(4)
C16 0.0256(7) 0.0243(7) 0.0257(7) -0.0033(6) 0.0042(5) -0.0009(6)
F16 0.0237(4) 0.0333(5) 0.0420(5) 0.0037(4) 0.0070(4) -0.0007(4)
C21 0.0233(6) 0.0244(7) 0.0244(6) -0.0001(6) 0.0057(5) -0.0001(6)
C22 0.0273(7) 0.0251(7) 0.0247(7) 0.0010(6) 0.0072(5) -0.0032(6)
F22 0.0532(6) 0.0360(5) 0.0223(4) 0.0030(4) 0.0058(4) -0.0174(5)
C23 0.0274(7) 0.0322(8) 0.0237(7) -0.0033(6) 0.0037(5) -0.0048(6)
F23 0.0416(5) 0.0433(5) 0.0235(4) -0.0053(4) 0.0024(4) -0.0129(4)
C24 0.0291(7) 0.0264(7) 0.0359(8) -0.0041(6) 0.0033(6) -0.0079(6)
F24 0.0502(6) 0.0345(5) 0.0454(6) -0.0034(4) 0.0003(5) -0.0206(5)
C25 0.0333(8) 0.0263(7) 0.0369(8) 0.0063(7) 0.0065(6) -0.0044(6)
F25 0.0569(6) 0.0349(5) 0.0457(6) 0.0145(5) 0.0024(5) -0.0167(5)
C26 0.0280(7) 0.0297(8) 0.0241(7) 0.0029(6) 0.0032(5) -0.0005(6)
F26 0.0463(5) 0.0367(5) 0.0250(4) 0.0059(4) 0.0001(4) -0.0084(4)
C31 0.0288(7) 0.0229(7) 0.0241(6) 0.0008(6) 0.0040(5) 0.0015(6)
C32 0.0312(7) 0.0264(7) 0.0291(7) -0.0010(6) 0.0057(6) 0.0004(6)
F32 0.0314(5) 0.0392(5) 0.0378(5) -0.0090(4) 0.0041(4) -0.0089(4)
C33 0.0457(9) 0.0267(8) 0.0272(7) -0.0036(6) 0.0010(7) 0.0006(7)
F33 0.0581(6) 0.0393(6) 0.0338(5) -0.0135(4) -0.0013(5) -0.0054(5)
C34 0.0558(10) 0.0309(8) 0.0234(7) -0.0012(6) 0.0126(7) 0.0085(8)
F34 0.0784(8) 0.0487(6) 0.0320(5) -0.0084(5) 0.0227(5) 0.0060(6)
C35 0.0392(8) 0.0319(8) 0.0320(8) 0.0072(7) 0.0152(7) 0.0080(7)
F35 0.0467(6) 0.0487(6) 0.0437(5) 0.0050(5) 0.0264(5) 0.0068(5)
C36 0.0300(7) 0.0270(7) 0.0270(7) 0.0022(6) 0.0066(6) 0.0015(6)
F36 0.0269(4) 0.0409(5) 0.0360(5) -0.0036(4) 0.0084(4) -0.0040(4)
C41 0.0251(7) 0.0221(7) 0.0265(7) 0.0011(6) 0.0059(5) -0.0038(6)
C42 0.0245(7) 0.0251(7) 0.0321(7) 0.0037(6) 0.0028(6) -0.0009(6)
C43 0.0336(8) 0.0336(8) 0.0303(7) 0.0063(7) 0.0004(6) 0.0005(7)
C44 0.0267(7) 0.0320(8) 0.0412(9) -0.0006(7) 0.0042(6) 0.0046(6)
C45 0.0289(7) 0.0317(8) 0.0349(8) -0.0047(7) 0.0093(6) 0.0028(6)
C46 0.0489(10) 0.0530(11) 0.0455(10) -0.0061(9) 0.0236(8) -0.0068(9)
C47 0.0475(10) 0.0342(9) 0.0413(9) -0.0088(7) 0.0090(8) -0.0009(8)
C51 0.0263(7) 0.0225(7) 0.0249(6) -0.0005(5) 0.0068(5) 0.0013(6)
C52 0.0256(7) 0.0219(7) 0.0264(7) -0.0011(6) 0.0052(5) 0.0000(6)
F52 0.0243(4) 0.0333(5) 0.0314(4) -0.0054(4) 0.0067(3) -0.0022(4)
C53 0.0299(7) 0.0253(7) 0.0317(7) -0.0011(6) 0.0122(6) 0.0018(6)
F53 0.0345(5) 0.0376(5) 0.0435(5) -0.0066(4) 0.0215(4) -0.0021(4)
C54 0.0405(8) 0.0277(7) 0.0268(7) -0.0046(6) 0.0115(6) 0.0029(7)
F54 0.0537(6) 0.0444(6) 0.0324(5) -0.0136(4) 0.0179(4) -0.0012(5)
C55 0.0327(8) 0.0247(7) 0.0294(7) -0.0049(6) 0.0028(6) -0.0001(6)
F55 0.0391(5) 0.0367(5) 0.0370(5) -0.0153(4) 0.0018(4) -0.0041(4)
C56 0.0258(7) 0.0252(7) 0.0320(7) -0.0029(6) 0.0080(6) 0.0000(6)
F56 0.0285(4) 0.0394(5) 0.0435(5) -0.0126(4) 0.0107(4) -0.0063(4)
C61 0.0304(7) 0.0279(7) 0.0262(7) -0.0054(6) 0.0097(6) -0.0029(6)
C62 0.0305(7) 0.0337(8) 0.0253(7) -0.0029(6) 0.0079(6) -0.0036(6)
F62 0.0294(5) 0.0445(6) 0.0395(5) 0.0083(4) 0.0104(4) 0.0051(4)
C63 0.0415(9) 0.0320(8) 0.0290(7) -0.0006(7) 0.0033(6) -0.0011(7)
F63 0.0531(6) 0.0447(6) 0.0488(6) 0.0154(5) 0.0020(5) 0.0067(5)
C64 0.0532(10) 0.0312(8) 0.0279(7) -0.0009(7) 0.0076(7) -0.0160(8)
F64 0.0685(8) 0.0438(6) 0.0452(6) 0.0113(5) 0.0057(5) -0.0236(6)
C65 0.0405(9) 0.0383(9) 0.0404(9) -0.0059(7) 0.0146(7) -0.0167(8)
F65 0.0476(6) 0.0622(8) 0.0763(8) 0.0106(7) 0.0278(6) -0.0206(6)
C66 0.0315(8) 0.0316(8) 0.0382(8) -0.0049(7) 0.0115(6) -0.0049(7)
F66 0.0299(5) 0.0447(6) 0.0706(7) 0.0056(5) 0.0200(5) -0.0008(4)
C71 0.0244(7) 0.0264(7) 0.0269(7) -0.0040(6) 0.0076(5) 0.0014(6)
C72 0.0365(8) 0.0311(8) 0.0281(7) -0.0010(6) 0.0079(6) -0.0036(7)
F72 0.0708(7) 0.0449(6) 0.0246(4) -0.0009(4) 0.0090(5) -0.0211(6)
C73 0.0444(9) 0.0403(9) 0.0280(8) -0.0051(7) -0.0007(7) -0.0074(8)
F73 0.0842(9) 0.0568(7) 0.0306(5) -0.0050(5) -0.0082(5) -0.0261(7)
C74 0.0390(9) 0.0315(8) 0.0418(9) -0.0057(7) -0.0003(7) -0.0096(7)
F74 0.0673(8) 0.0421(6) 0.0575(7) -0.0053(5) -0.0061(6) -0.0271(6)
C75 0.0397(9) 0.0259(8) 0.0375(8) 0.0028(7) 0.0071(7) -0.0027(7)
F75 0.0644(7) 0.0335(5) 0.0490(6) 0.0087(5) 0.0070(5) -0.0144(5)
C76 0.0301(7) 0.0262(7) 0.0284(7) -0.0011(6) 0.0044(6) 0.0024(6)
F76 0.0505(6) 0.0338(5) 0.0263(4) 0.0034(4) 0.0004(4) -0.0047(4)
C81 0.0254(7) 0.0244(7) 0.0262(7) -0.0022(6) 0.0073(5) -0.0021(6)
C82 0.0250(7) 0.0263(7) 0.0315(7) -0.0006(6) 0.0061(6) 0.0002(6)
C83 0.0333(8) 0.0435(10) 0.0317(8) -0.0035(7) 0.0025(6) 0.0021(7)
C84 0.0283(7) 0.0322(8) 0.0368(8) -0.0024(7) 0.0089(6) 0.0047(6)
C85 0.0295(7) 0.0345(8) 0.0323(7) -0.0068(7) 0.0124(6) 0.0033(6)
C86 0.0411(9) 0.0557(11) 0.0353(8) -0.0062(8) 0.0175(7) -0.0031(8)
C87 0.0412(9) 0.0371(9) 0.0414(9) -0.0128(7) 0.0121(7) -0.0033(8)

loop_
_atom_type_symbol
_atom_type_description
_atom_type_scat_dispersion_real
_atom_type_scat_dispersion_imag
_atom_type_scat_source
C C 0.0181 0.0091 'International Tables Vol C Tables 4.2.6.8 and 6.1.1.4'
H H 0.0000 0.0000 'International Tables Vol C Tables 4.2.6.8 and 6.1.1.4'
B B 0.0090 0.0039 'International Tables Vol C Tables 4.2.6.8 and 6.1.1.4'
O O 0.0492 0.0322 'International Tables Vol C Tables 4.2.6.8 and 6.1.1.4'
F F 0.0727 0.0534 'International Tables Vol C Tables 4.2.6.8 and 6.1.1.4'

loop_
_geom_angle_atom_site_label_1
_geom_angle_atom_site_label_2
_geom_angle_atom_site_label_3
_geom_angle
O1 B1 C21 105.35(11)
O1 B1 C11 111.08(11)
C21 B1 C11 115.27(12)
O1 B1 C31 100.72(10)
C21 B1 C31 115.54(12)
C11 B1 C31 107.88(12)
C41 O1 B1 128.36(11)
C41 O2 C45 108.24(11)
O3 B2 C61 110.67(12)
O3 B2 C71 106.19(12)
C61 B2 C71 116.20(12)
O3 B2 C51 100.77(11)
C61 B2 C51 107.70(12)
C71 B2 C51 114.21(12)
C81 O3 B2 125.98(12)
C81 O4 C85 108.05(11)
C16 C11 C12 114.16(13)
C16 C11 B1 127.77(13)
C12 C11 B1 118.01(13)
F12 C12 C13 116.79(14)
F12 C12 C11 119.20(13)
C13 C12 C11 124.00(14)
F13 C13 C14 119.64(14)
F13 C13 C12 120.87(15)
C14 C13 C12 119.48(15)
F14 C14 C15 120.59(15)
F14 C14 C13 120.14(15)
C15 C14 C13 119.24(14)
F15 C15 C14 120.16(14)
F15 C15 C16 120.34(14)
C14 C15 C16 119.47(14)
F16 C16 C11 120.95(13)
F16 C16 C15 115.42(13)
C11 C16 C15 123.62(14)
C22 C21 C26 113.76(13)
C22 C21 B1 126.09(13)
C26 C21 B1 120.06(12)
F22 C22 C23 114.64(13)
F22 C22 C21 121.10(13)
C23 C22 C21 124.25(14)
F23 C23 C24 120.07(14)
F23 C23 C22 120.75(14)
C24 C23 C22 119.18(14)
F24 C24 C23 120.19(14)
F24 C24 C25 120.67(15)
C23 C24 C25 119.14(14)
F25 C25 C26 120.86(14)
F25 C25 C24 119.45(15)
C26 C25 C24 119.69(15)
F26 C26 C25 116.42(14)
F26 C26 C21 119.62(14)
C25 C26 C21 123.96(14)
C36 C31 C32 114.07(14)
C36 C31 B1 127.05(13)
C32 C31 B1 118.88(13)
F32 C32 C33 116.25(14)
F32 C32 C31 119.48(13)
C33 C32 C31 124.27(15)
F33 C33 C34 120.16(15)
F33 C33 C32 120.52(16)
C34 C33 C32 119.32(15)
F34 C34 C33 120.74(16)
F34 C34 C35 120.05(16)
C33 C34 C35 119.20(14)
F35 C35 C34 119.43(15)
F35 C35 C36 120.68(16)
C34 C35 C36 119.89(15)
F36 C36 C35 115.93(14)
F36 C36 C31 120.87(13)
C35 C36 C31 123.20(15)
O1 C41 O2 123.41(13)
O1 C41 C42 123.72(13)
O2 C41 C42 112.87(13)
C44 C42 C41 105.22(14)
C44 C42 C43 132.67(15)
C41 C42 C43 122.10(14)
C42 C43 H43A 109.5
C42 C43 H43B 109.5
H43A C43 H43B 109.5
C42 C43 H43C 109.5
H43A C43 H43C 109.5
H43B C43 H43C 109.5
C42 C44 C45 111.96(14)
C42 C44 H44 124.0
C45 C44 H44 124.0
O2 C45 C44 101.68(12)
O2 C45 C47 107.01(13)
C44 C45 C47 112.54(15)
O2 C45 C46 106.73(14)
C44 C45 C46 114.29(15)
C47 C45 C46 113.43(15)
C45 C46 H46A 109.5
C45 C46 H46B 109.5
H46A C46 H46B 109.5
C45 C46 H46C 109.5
H46A C46 H46C 109.5
H46B C46 H46C 109.5
C45 C47 H47A 109.5
C45 C47 H47B 109.5
H47A C47 H47B 109.5
C45 C47 H47C 109.5
H47A C47 H47C 109.5
H47B C47 H47C 109.5
C52 C51 C56 114.37(13)
C52 C51 B2 125.47(13)
C56 C51 B2 120.15(13)
F52 C52 C53 115.62(13)
F52 C52 C51 120.87(13)
C53 C52 C51 123.51(14)
F53 C53 C54 119.90(13)
F53 C53 C52 120.45(14)
C54 C53 C52 119.65(14)
F54 C54 C55 120.54(15)
F54 C54 C53 120.11(15)
C55 C54 C53 119.35(14)
F55 C55 C54 119.58(14)
F55 C55 C56 121.17(14)
C54 C55 C56 119.25(14)
F56 C56 C55 115.98(13)
F56 C56 C51 120.27(13)
C55 C56 C51 123.74(14)
C66 C61 C62 114.04(15)
C66 C61 B2 127.85(14)
C62 C61 B2 117.96(13)
F62 C62 C63 116.83(15)
F62 C62 C61 118.61(14)
C63 C62 C61 124.57(15)
F63 C63 C62 121.31(16)
F63 C63 C64 119.90(16)
C62 C63 C64 118.78(16)
F64 C64 C65 120.41(17)
F64 C64 C63 119.99(17)
C65 C64 C63 119.60(16)
F65 C65 C64 120.02(16)
F65 C65 C66 120.32(17)
C64 C65 C66 119.66(16)
F66 C66 C61 121.32(15)
F66 C66 C65 115.34(15)
C61 C66 C65 123.34(16)
C72 C71 C76 113.64(14)
C72 C71 B2 126.43(14)
C76 C71 B2 119.91(13)
F72 C72 C71 120.88(14)
F72 C72 C73 115.34(14)
C71 C72 C73 123.77(15)
F73 C73 C74 119.96(16)
F73 C73 C72 120.31(16)
C74 C73 C72 119.73(15)
F74 C74 C73 120.74(16)
F74 C74 C75 120.03(17)
C73 C74 C75 119.23(16)
F75 C75 C74 119.96(16)
F75 C75 C76 120.85(15)
C74 C75 C76 119.17(16)
F76 C76 C75 116.05(14)
F76 C76 C71 119.55(14)
C75 C76 C71 124.39(14)
O3 C81 O4 122.50(14)
O3 C81 C82 124.37(13)
O4 C81 C82 113.13(13)
C84 C82 C81 105.32(13)
C84 C82 C83 132.84(15)
C81 C82 C83 121.84(14)
C82 C83 H83A 109.5
C82 C83 H83B 109.5
H83A C83 H83B 109.5
C82 C83 H83C 109.5
H83A C83 H83C 109.5
H83B C83 H83C 109.5
C82 C84 C85 111.58(14)
C82 C84 H84 124.2
C85 C84 H84 124.2
O4 C85 C84 101.91(12)
O4 C85 C87 106.03(13)
C84 C85 C87 113.92(15)
O4 C85 C86 106.62(14)
C84 C85 C86 113.52(14)
C87 C85 C86 113.55(14)
C85 C86 H86A 109.5
C85 C86 H86B 109.5
H86A C86 H86B 109.5
C85 C86 H86C 109.5
H86A C86 H86C 109.5
H86B C86 H86C 109.5
C85 C87 H87A 109.5
C85 C87 H87B 109.5
H87A C87 H87B 109.5
C85 C87 H87C 109.5
H87A C87 H87C 109.5
H87B C87 H87C 109.5

loop_
_geom_bond_atom_site_label_1
_geom_bond_atom_site_label_2
_geom_bond_distance
B1 O1 1.5694(18)
B1 C21 1.634(2)
B1 C11 1.635(2)
B1 C31 1.637(2)
O1 C41 1.2490(18)
O2 C41 1.3037(18)
O2 C45 1.4921(18)
B2 O3 1.5626(19)
B2 C61 1.629(2)
B2 C71 1.638(2)
B2 C51 1.640(2)
O3 C81 1.2498(18)
O4 C81 1.3051(18)
O4 C85 1.4885(18)
C11 C16 1.386(2)
C11 C12 1.390(2)
C12 F12 1.3529(17)
C12 C13 1.379(2)
C13 F13 1.3453(19)
C13 C14 1.377(2)
C14 F14 1.3404(18)
C14 C15 1.374(2)
C15 F15 1.3405(18)
C15 C16 1.391(2)
C16 F16 1.3470(17)
C21 C22 1.386(2)
C21 C26 1.393(2)
C22 F22 1.3480(17)
C22 C23 1.384(2)
C23 F23 1.3373(17)
C23 C24 1.376(2)
C24 F24 1.3414(18)
C24 C25 1.378(2)
C25 F25 1.3471(19)
C25 C26 1.375(2)
C26 F26 1.3551(17)
C31 C36 1.389(2)
C31 C32 1.393(2)
C32 F32 1.3510(19)
C32 C33 1.377(2)
C33 F33 1.3490(19)
C33 C34 1.373(3)
C34 F34 1.3424(18)
C34 C35 1.377(3)
C35 F35 1.3419(19)
C35 C36 1.387(2)
C36 F36 1.3437(18)
C41 C42 1.458(2)
C42 C44 1.326(2)
C42 C43 1.494(2)
C43 H43A 0.9800
C43 H43B 0.9800
C43 H43C 0.9800
C44 C45 1.493(2)
C44 H44 0.9500
C45 C47 1.513(2)
C45 C46 1.519(2)
C46 H46A 0.9800
C46 H46B 0.9800
C46 H46C 0.9800
C47 H47A 0.9800
C47 H47B 0.9800
C47 H47C 0.9800
C51 C52 1.387(2)
C51 C56 1.395(2)
C52 F52 1.3462(17)
C52 C53 1.382(2)
C53 F53 1.3425(18)
C53 C54 1.379(2)
C54 F54 1.3424(18)
C54 C55 1.378(2)
C55 F55 1.3442(18)
C55 C56 1.382(2)
C56 F56 1.3490(18)
C61 C66 1.387(2)
C61 C62 1.388(2)
C62 F62 1.3510(18)
C62 C63 1.375(2)
C63 F63 1.339(2)
C63 C64 1.380(3)
C64 F64 1.345(2)
C64 C65 1.368(3)
C65 F65 1.343(2)
C65 C66 1.388(3)
C66 F66 1.352(2)
C71 C72 1.385(2)
C71 C76 1.393(2)
C72 F72 1.3453(19)
C72 C73 1.388(2)
C73 F73 1.342(2)
C73 C74 1.372(3)
C74 F74 1.342(2)
C74 C75 1.375(2)
C75 F75 1.346(2)
C75 C76 1.381(2)
C76 F76 1.3535(18)
C81 C82 1.451(2)
C82 C84 1.331(2)
C82 C83 1.488(2)
C83 H83A 0.9800
C83 H83B 0.9800
C83 H83C 0.9800
C84 C85 1.494(2)
C84 H84 0.9500
C85 C87 1.512(2)
C85 C86 1.520(2)
C86 H86A 0.9800
C86 H86B 0.9800
C86 H86C 0.9800
C87 H87A 0.9800
C87 H87B 0.9800
C87 H87C 0.9800
